data_4031544
loop_
_publ_author_name
'Kaleta, Ji\<r\'i'
'Kaletov\'a, Eva'
'C\'isa\<rov\'a, Ivana'
'Teat, Simon J.'
'Michl, Josef'

_publ_section_title
;
 Synthesis of Triptycene-Based Molecular Rotors for Langmuir-Blodgett
 Monolayers.
;
_journal_issue 20
_journal_name_full 'The Journal of organic chemistry'
_journal_page_first 10134
_journal_page_last 10150
_journal_paper_doi 10.1021/acs.joc.5b01753
_journal_volume 80
_journal_year 2015
_chemical_compound_source 'synthesized by Dr. Jiri Kaleta'
_chemical_formula_moiety 'C34 H26 N2 O4'
_chemical_formula_sum 'C34 H26 N2 O4'
_chemical_formula_weight 526.57
_chemical_name_systematic
; 
 ? 
;
_space_group_IT_number 14
_space_group_name_Hall '-P 2ybc'
_symmetry_cell_setting monoclinic
_symmetry_space_group_name_Hall '-P 2ybc'
_symmetry_space_group_name_H-M 'P 1 21/c 1'
_atom_sites_solution_hydrogens difmap
_atom_sites_solution_primary direct
_atom_sites_solution_secondary difmap
_audit_creation_method SHELXL-97
_cell_angle_alpha 90.00
_cell_angle_beta 96.447(3)
_cell_angle_gamma 90.00
_cell_formula_units_Z 4
_cell_length_a 13.3977(8)
_cell_length_b 25.4142(17)
_cell_length_c 8.1013(6)
_cell_measurement_reflns_used 4616
_cell_measurement_temperature 150(2)
_cell_measurement_theta_max 25.9112
_cell_measurement_theta_min 2.6541
_cell_volume 2741.0(3)
_computing_cell_refinement 'SAINT V8.34A (Bruker AXS Inc., 2013)'
_computing_data_collection 'Bruker Instrument Service v2014.5.0.0'
_computing_data_reduction 'SAINT V8.34A (Bruker AXS Inc., 2013)'
_computing_structure_refinement 'SHELXL-97 (Sheldrick, 1997)'
_computing_structure_solution 'SHELXS-97 (Sheldrick, 1990)'
_diffrn_ambient_temperature 150(2)
_diffrn_measured_fraction_theta_full 0.999
_diffrn_measured_fraction_theta_max 0.999
_diffrn_measurement_device_type 'Bruker APEX-II CCD'
_diffrn_measurement_method '\f and \w scans'
_diffrn_radiation_monochromator graphite
_diffrn_radiation_source 'fine-focus sealed tube'
_diffrn_radiation_type MoK\a
_diffrn_radiation_wavelength 0.71073
_diffrn_reflns_av_R_equivalents 0.0375
_diffrn_reflns_av_sigmaI/netI 0.0425
_diffrn_reflns_limit_h_max 16
_diffrn_reflns_limit_h_min -17
_diffrn_reflns_limit_k_max 30
_diffrn_reflns_limit_k_min -33
_diffrn_reflns_limit_l_max 10
_diffrn_reflns_limit_l_min -10
_diffrn_reflns_number 22598
_diffrn_reflns_theta_full 27.50
_diffrn_reflns_theta_max 27.50
_diffrn_reflns_theta_min 1.60
_diffrn_standards_number 0
_exptl_absorpt_coefficient_mu 0.084
_exptl_absorpt_correction_T_max 0.9935
_exptl_absorpt_correction_T_min 0.9513
_exptl_absorpt_correction_type multi-scan
_exptl_absorpt_process_details 'SADABS V2014/3 (Bruker AXS Inc.)'
_exptl_crystal_colour colourless
_exptl_crystal_density_diffrn 1.276
_exptl_crystal_density_method 'not measured'
_exptl_crystal_description plate
_exptl_crystal_F_000 1104
_exptl_crystal_size_max 0.60
_exptl_crystal_size_mid 0.27
_exptl_crystal_size_min 0.08
_refine_diff_density_max 0.480
_refine_diff_density_min -0.600
_refine_diff_density_rms 0.058
_refine_ls_extinction_method none
_refine_ls_goodness_of_fit_ref 1.033
_refine_ls_hydrogen_treatment constr
_refine_ls_matrix_type full
_refine_ls_number_parameters 372
_refine_ls_number_reflns 6305
_refine_ls_number_restraints 2
_refine_ls_restrained_S_all 1.036
_refine_ls_R_factor_all 0.0969
_refine_ls_R_factor_gt 0.0618
_refine_ls_shift/su_max 0.000
_refine_ls_shift/su_mean 0.000
_refine_ls_structure_factor_coef Fsqd
_refine_ls_weighting_details 'calc w=1/[\s^2^(Fo^2^)+(0.0809P)^2^+2.0237P] where P=(Fo^2^+2Fc^2^)/3'
_refine_ls_weighting_scheme calc
_refine_ls_wR_factor_gt 0.1552
_refine_ls_wR_factor_ref 0.1799
_reflns_number_gt 4316
_reflns_number_total 6305
_reflns_threshold_expression I>2\s(I)
_cod_data_source_file jo5b01753_si_002.cif
_cod_data_source_block JK421
_cod_depositor_comments 'Adding full bibliography for 4031540--4031548.cif.'
_cod_database_code 4031544

loop_
_symmetry_equiv_pos_as_xyz
'x, y, z'
'-x, y+1/2, -z+1/2'
'-x, -y, -z'
'x, -y-1/2, z-1/2'

loop_
_atom_site_label
_atom_site_type_symbol
_atom_site_fract_x
_atom_site_fract_y
_atom_site_fract_z
_atom_site_U_iso_or_equiv
_atom_site_adp_type
_atom_site_occupancy
_atom_site_symmetry_multiplicity
_atom_site_calc_flag
_atom_site_refinement_flags
_atom_site_disorder_assembly
_atom_site_disorder_group
C1 C 1.30046(16) -0.00877(9) 0.4984(3) 0.0294(5) Uani 1 1 d . . .
C2 C 1.22305(16) 0.01321(9) 0.4539(3) 0.0290(5) Uani 1 1 d . . .
C3 C 1.13484(16) 0.03973(9) 0.4050(3) 0.0283(5) Uani 1 1 d . . .
C4 C 1.05937(16) 0.06345(8) 0.3637(3) 0.0256(5) Uani 1 1 d . . .
C5 C 0.96722(15) 0.09367(8) 0.3220(3) 0.0212(4) Uani 1 1 d . . .
C6 C 0.88649(15) 0.06478(8) 0.2054(2) 0.0212(4) Uani 1 1 d . . .
C7 C 0.89681(18) 0.01591(8) 0.1343(3) 0.0278(5) Uani 1 1 d . . .
H7 H 0.9570 -0.0037 0.1588 0.033 Uiso 1 1 calc R . .
C8 C 0.81751(19) -0.00416(9) 0.0258(3) 0.0342(5) Uani 1 1 d . . .
H8 H 0.8241 -0.0375 -0.0249 0.041 Uiso 1 1 calc R . .
C9 C 0.72988(18) 0.02406(10) -0.0081(3) 0.0339(5) Uani 1 1 d . . .
H9 H 0.6760 0.0097 -0.0805 0.041 Uiso 1 1 calc R . .
C10 C 0.71927(16) 0.07346(9) 0.0626(3) 0.0278(5) Uani 1 1 d . . .
H10 H 0.6590 0.0930 0.0377 0.033 Uiso 1 1 calc R . .
C11 C 0.79776(15) 0.09355(8) 0.1694(2) 0.0219(4) Uani 1 1 d . . .
C12 C 0.80171(15) 0.14812(8) 0.2517(3) 0.0216(4) Uani 1 1 d . . .
C13 C 0.89499(15) 0.17484(8) 0.1946(2) 0.0207(4) Uani 1 1 d . . .
C14 C 0.89708(17) 0.22238(8) 0.1123(3) 0.0272(5) Uani 1 1 d . . .
H14 H 0.8370 0.2419 0.0858 0.033 Uiso 1 1 calc R . .
C15 C 0.98759(18) 0.24136(9) 0.0686(3) 0.0337(5) Uani 1 1 d . . .
H15 H 0.9894 0.2740 0.0120 0.040 Uiso 1 1 calc R . .
C16 C 1.07508(18) 0.21298(9) 0.1071(3) 0.0350(6) Uani 1 1 d . . .
H16 H 1.1368 0.2264 0.0776 0.042 Uiso 1 1 calc R . .
C17 C 1.07351(16) 0.16473(9) 0.1891(3) 0.0281(5) Uani 1 1 d . . .
H17 H 1.1336 0.1451 0.2147 0.034 Uiso 1 1 calc R . .
C18 C 0.98322(15) 0.14598(8) 0.2325(2) 0.0205(4) Uani 1 1 d . . .
C19 C 0.82854(15) 0.13816(8) 0.4391(3) 0.0221(4) Uani 1 1 d . . .
C20 C 0.77538(17) 0.15578(9) 0.5649(3) 0.0278(5) Uani 1 1 d . . .
H20 H 0.7148 0.1750 0.5398 0.033 Uiso 1 1 calc R . .
C21 C 0.8119(2) 0.14488(10) 0.7294(3) 0.0358(6) Uani 1 1 d . . .
H21 H 0.7762 0.1571 0.8168 0.043 Uiso 1 1 calc R . .
C22 C 0.8991(2) 0.11657(10) 0.7665(3) 0.0372(6) Uani 1 1 d . . .
H22 H 0.9230 0.1093 0.8791 0.045 Uiso 1 1 calc R . .
C23 C 0.95273(18) 0.09842(9) 0.6398(3) 0.0293(5) Uani 1 1 d . . .
H23 H 1.0129 0.0789 0.6652 0.035 Uiso 1 1 calc R . .
C24 C 0.91689(16) 0.10931(8) 0.4765(2) 0.0222(4) Uani 1 1 d . . .
C25 C 0.71002(16) 0.17951(9) 0.2187(3) 0.0274(5) Uani 1 1 d . . .
C26 C 0.63752(18) 0.20668(10) 0.2049(3) 0.0360(6) Uani 1 1 d . A .
C27 C 0.5502(2) 0.24019(14) 0.2010(4) 0.0557(8) Uani 1 1 d D . .
C28 C 1.39064(15) -0.03790(9) 0.5484(3) 0.0254(5) Uani 1 1 d . . .
C29 C 1.42307(17) -0.07770(9) 0.4479(3) 0.0325(5) Uani 1 1 d . . .
H29 H 1.3877 -0.0857 0.3427 0.039 Uiso 1 1 calc R . .
C30 C 1.50793(18) -0.10465(10) 0.5075(3) 0.0361(6) Uani 1 1 d . . .
H30 H 1.5333 -0.1322 0.4446 0.043 Uiso 1 1 calc R . .
C31 C 1.55612(16) -0.09079(10) 0.6622(3) 0.0315(5) Uani 1 1 d . . .
C32 C 1.6495(2) -0.11846(12) 0.7361(4) 0.0503(7) Uani 1 1 d . . .
H32A H 1.6809 -0.0983 0.8313 0.075 Uiso 1 1 calc R . .
H32B H 1.6966 -0.1215 0.6524 0.075 Uiso 1 1 calc R . .
H32C H 1.6321 -0.1537 0.7731 0.075 Uiso 1 1 calc R . .
N1 N 1.44016(13) -0.02495(8) 0.6950(2) 0.0293(4) Uani 1 1 d . . .
N2 N 1.52305(14) -0.05210(8) 0.7517(2) 0.0322(4) Uani 1 1 d . . .
O1 O 0.5637(2) 0.28477(13) 0.2616(5) 0.0719(13) Uani 0.704(5) 1 d P A 1
H1O H 0.4996 0.3059 0.2872 0.086 Uiso 0.704(5) 1 d PR A 1
O2 O 0.4633(2) 0.21917(15) 0.1625(6) 0.0824(14) Uani 0.704(5) 1 d P A 1
O1B O 0.4955(6) 0.2450(3) 0.3163(8) 0.068(3) Uiso 0.296(5) 1 d PD A 2
H1B H 0.4432 0.2616 0.2813 0.082 Uiso 0.296(5) 1 calc PR A 2
O2B O 0.5478(9) 0.2750(4) 0.0947(12) 0.108(4) Uiso 0.296(5) 1 d PD A 2
C1E C 0.2969(3) 0.31524(14) 0.3184(5) 0.0678(10) Uani 1 1 d . . .
H1E1 H 0.2913 0.3156 0.4392 0.081 Uiso 1 1 calc R . .
H1E2 H 0.2891 0.2784 0.2797 0.081 Uiso 1 1 calc R . .
C2E C 0.2143(3) 0.34749(18) 0.2318(7) 0.0990(16) Uani 1 1 d . . .
H2E1 H 0.2235 0.3844 0.2652 0.149 Uiso 1 1 calc R . .
H2E2 H 0.1497 0.3348 0.2618 0.149 Uiso 1 1 calc R . .
H2E3 H 0.2154 0.3445 0.1114 0.149 Uiso 1 1 calc R . .
O1E O 0.39356(18) 0.33356(10) 0.2906(3) 0.0715(7) Uani 1 1 d . . .
H1E H 0.3964 0.3725 0.3395 0.086 Uiso 1 1 d R . .
O1W O 0.44768(15) 0.43051(8) 0.3936(2) 0.0482(5) Uani 1 1 d . . .
H1W H 0.4325 0.4627 0.3351 0.058 Uiso 1 1 d R . .
H2W H 0.4516 0.4403 0.5041 0.058 Uiso 1 1 d R . .

loop_
_atom_site_aniso_label
_atom_site_aniso_U_11
_atom_site_aniso_U_22
_atom_site_aniso_U_33
_atom_site_aniso_U_23
_atom_site_aniso_U_13
_atom_site_aniso_U_12
C1 0.0235(11) 0.0330(12) 0.0310(12) 0.0046(10) 0.0005(9) -0.0014(9)
C2 0.0254(11) 0.0289(12) 0.0319(12) 0.0035(9) -0.0004(9) 0.0001(9)
C3 0.0278(11) 0.0277(11) 0.0283(11) 0.0024(9) -0.0022(9) 0.0015(9)
C4 0.0279(11) 0.0222(11) 0.0261(11) 0.0023(8) -0.0002(9) 0.0003(9)
C5 0.0231(10) 0.0178(10) 0.0218(10) 0.0014(8) -0.0011(8) 0.0017(8)
C6 0.0247(10) 0.0202(10) 0.0184(9) 0.0017(8) 0.0013(8) -0.0026(8)
C7 0.0366(12) 0.0203(10) 0.0270(11) 0.0003(9) 0.0050(9) 0.0018(9)
C8 0.0479(15) 0.0249(12) 0.0296(12) -0.0064(9) 0.0036(10) -0.0082(10)
C9 0.0372(13) 0.0352(13) 0.0280(12) -0.0043(10) -0.0018(10) -0.0150(10)
C10 0.0258(11) 0.0333(12) 0.0237(11) 0.0033(9) 0.0003(9) -0.0047(9)
C11 0.0243(10) 0.0220(10) 0.0196(10) 0.0029(8) 0.0031(8) -0.0032(8)
C12 0.0192(10) 0.0207(10) 0.0245(10) 0.0014(8) 0.0011(8) 0.0016(8)
C13 0.0233(10) 0.0194(10) 0.0190(10) -0.0008(8) 0.0003(8) -0.0006(8)
C14 0.0287(11) 0.0223(11) 0.0300(12) 0.0041(9) 0.0006(9) 0.0044(9)
C15 0.0389(13) 0.0244(12) 0.0380(13) 0.0111(10) 0.0044(10) -0.0026(10)
C16 0.0287(12) 0.0341(13) 0.0430(14) 0.0074(11) 0.0072(10) -0.0076(10)
C17 0.0217(10) 0.0287(11) 0.0338(12) 0.0026(9) 0.0021(9) 0.0017(9)
C18 0.0235(10) 0.0185(10) 0.0188(10) -0.0005(8) -0.0007(8) -0.0002(8)
C19 0.0257(11) 0.0174(10) 0.0232(10) 0.0003(8) 0.0033(8) -0.0039(8)
C20 0.0320(12) 0.0230(11) 0.0294(12) -0.0014(9) 0.0083(9) -0.0040(9)
C21 0.0504(15) 0.0335(13) 0.0257(12) -0.0038(10) 0.0141(11) -0.0085(11)
C22 0.0541(16) 0.0370(14) 0.0201(11) 0.0023(10) 0.0021(10) -0.0101(12)
C23 0.0376(13) 0.0247(11) 0.0246(11) 0.0039(9) -0.0015(9) -0.0030(9)
C24 0.0273(11) 0.0184(10) 0.0206(10) -0.0005(8) 0.0005(8) -0.0053(8)
C25 0.0256(11) 0.0268(11) 0.0300(12) 0.0024(9) 0.0043(9) 0.0018(9)
C26 0.0282(12) 0.0362(13) 0.0436(14) 0.0047(11) 0.0048(10) 0.0036(10)
C27 0.0485(18) 0.068(2) 0.0512(18) 0.0065(16) 0.0065(14) 0.0272(16)
C28 0.0187(10) 0.0286(11) 0.0286(11) 0.0073(9) 0.0020(8) -0.0013(8)
C29 0.0271(12) 0.0365(13) 0.0327(12) -0.0022(10) -0.0018(9) -0.0018(10)
C30 0.0318(12) 0.0359(13) 0.0407(14) -0.0040(11) 0.0042(10) 0.0043(10)
C31 0.0211(11) 0.0356(13) 0.0373(13) 0.0068(10) 0.0015(9) 0.0027(9)
C32 0.0354(14) 0.0548(18) 0.0578(18) 0.0038(14) -0.0073(13) 0.0176(13)
N1 0.0208(9) 0.0363(11) 0.0302(10) 0.0014(8) 0.0000(7) 0.0017(8)
N2 0.0224(9) 0.0405(11) 0.0321(10) 0.0024(9) -0.0034(8) 0.0034(8)
O1 0.0455(18) 0.055(2) 0.110(3) -0.036(2) -0.0141(18) 0.0215(15)
O2 0.0321(17) 0.079(3) 0.134(4) -0.022(2) 0.0016(19) 0.0064(16)
C1E 0.076(2) 0.057(2) 0.069(2) 0.0032(17) -0.0020(19) -0.0035(18)
C2E 0.064(3) 0.086(3) 0.142(4) 0.024(3) -0.011(3) 0.013(2)
O1E 0.0631(15) 0.0582(14) 0.0963(19) -0.0051(13) 0.0220(13) 0.0218(12)
O1W 0.0587(12) 0.0493(12) 0.0357(10) 0.0032(8) 0.0022(9) 0.0045(9)

loop_
_atom_type_symbol
_atom_type_description
_atom_type_scat_dispersion_real
_atom_type_scat_dispersion_imag
_atom_type_scat_source
C C 0.0033 0.0016 'International Tables Vol C Tables 4.2.6.8 and 6.1.1.4'
H H 0.0000 0.0000 'International Tables Vol C Tables 4.2.6.8 and 6.1.1.4'
N N 0.0061 0.0033 'International Tables Vol C Tables 4.2.6.8 and 6.1.1.4'
O O 0.0106 0.0060 'International Tables Vol C Tables 4.2.6.8 and 6.1.1.4'

loop_
_geom_angle_atom_site_label_1
_geom_angle_atom_site_label_2
_geom_angle_atom_site_label_3
_geom_angle
C2 C1 C28 176.7(2)
C1 C2 C3 178.4(3)
C4 C3 C2 178.9(3)
C3 C4 C5 176.9(2)
C4 C5 C24 112.59(17)
C4 C5 C6 114.07(17)
C24 C5 C6 106.27(16)
C4 C5 C18 113.81(17)
C24 C5 C18 104.88(16)
C6 C5 C18 104.35(15)
C7 C6 C11 120.34(19)
C7 C6 C5 126.00(19)
C11 C6 C5 113.63(17)
C6 C7 C8 119.1(2)
C6 C7 H7 120.5
C8 C7 H7 120.5
C9 C8 C7 120.4(2)
C9 C8 H8 119.8
C7 C8 H8 119.8
C8 C9 C10 120.7(2)
C8 C9 H9 119.6
C10 C9 H9 119.6
C11 C10 C9 119.0(2)
C11 C10 H10 120.5
C9 C10 H10 120.5
C10 C11 C6 120.5(2)
C10 C11 C12 126.26(19)
C6 C11 C12 113.21(17)
C25 C12 C11 115.16(18)
C25 C12 C13 113.44(17)
C11 C12 C13 104.91(16)
C25 C12 C19 111.58(17)
C11 C12 C19 105.77(16)
C13 C12 C19 105.15(16)
C14 C13 C18 120.21(19)
C14 C13 C12 126.32(19)
C18 C13 C12 113.47(17)
C13 C14 C15 119.5(2)
C13 C14 H14 120.2
C15 C14 H14 120.2
C16 C15 C14 120.3(2)
C16 C15 H15 119.8
C14 C15 H15 119.8
C15 C16 C17 120.5(2)
C15 C16 H16 119.7
C17 C16 H16 119.7
C18 C17 C16 119.0(2)
C18 C17 H17 120.5
C16 C17 H17 120.5
C17 C18 C13 120.45(19)
C17 C18 C5 126.11(18)
C13 C18 C5 113.44(17)
C20 C19 C24 120.3(2)
C20 C19 C12 126.21(19)
C24 C19 C12 113.49(18)
C19 C20 C21 119.1(2)
C19 C20 H20 120.5
C21 C20 H20 120.5
C22 C21 C20 120.7(2)
C22 C21 H21 119.6
C20 C21 H21 119.6
C21 C22 C23 120.4(2)
C21 C22 H22 119.8
C23 C22 H22 119.8
C24 C23 C22 119.0(2)
C24 C23 H23 120.5
C22 C23 H23 120.5
C23 C24 C19 120.5(2)
C23 C24 C5 126.09(19)
C19 C24 C5 113.39(17)
C26 C25 C12 174.5(3)
C25 C26 C27 175.9(3)
O2B C27 O1 67.2(6)
O2B C27 O1B 118.5(7)
O1 C27 O1B 71.7(5)
O2B C27 O2 100.1(6)
O1 C27 O2 124.2(3)
O1B C27 O2 68.5(5)
O2B C27 C26 113.3(6)
O1 C27 C26 116.7(3)
O1B C27 C26 125.5(5)
O2 C27 C26 118.0(3)
N1 C28 C29 122.7(2)
N1 C28 C1 116.2(2)
C29 C28 C1 121.0(2)
C30 C29 C28 117.2(2)
C30 C29 H29 121.4
C28 C29 H29 121.4
C29 C30 C31 118.3(2)
C29 C30 H30 120.8
C31 C30 H30 120.8
N2 C31 C30 122.1(2)
N2 C31 C32 116.4(2)
C30 C31 C32 121.6(2)
C31 C32 H32A 109.5
C31 C32 H32B 109.5
H32A C32 H32B 109.5
C31 C32 H32C 109.5
H32A C32 H32C 109.5
H32B C32 H32C 109.5
C28 N1 N2 119.14(19)
C31 N2 N1 120.48(19)
C27 O1 H1O 117.3
C27 O1B H1B 109.5
O1E C1E C2E 112.8(3)
O1E C1E H1E1 109.0
C2E C1E H1E1 109.0
O1E C1E H1E2 109.0
C2E C1E H1E2 109.0
H1E1 C1E H1E2 107.8
C1E C2E H2E1 109.5
C1E C2E H2E2 109.5
H2E1 C2E H2E2 109.5
C1E C2E H2E3 109.5
H2E1 C2E H2E3 109.5
H2E2 C2E H2E3 109.5
C1E O1E H1E 104.0
H1W O1W H2W 103.6

loop_
_geom_bond_atom_site_label_1
_geom_bond_atom_site_label_2
_geom_bond_distance
C1 C2 1.197(3)
C1 C28 1.436(3)
C2 C3 1.379(3)
C3 C4 1.193(3)
C4 C5 1.461(3)
C5 C24 1.539(3)
C5 C6 1.540(3)
C5 C18 1.541(3)
C6 C7 1.383(3)
C6 C11 1.398(3)
C7 C8 1.397(3)
C7 H7 0.9500
C8 C9 1.377(4)
C8 H8 0.9500
C9 C10 1.394(3)
C9 H9 0.9500
C10 C11 1.382(3)
C10 H10 0.9500
C11 C12 1.537(3)
C12 C25 1.464(3)
C12 C13 1.538(3)
C12 C19 1.541(3)
C13 C14 1.382(3)
C13 C18 1.396(3)
C14 C15 1.387(3)
C14 H14 0.9500
C15 C16 1.382(3)
C15 H15 0.9500
C16 C17 1.396(3)
C16 H16 0.9500
C17 C18 1.382(3)
C17 H17 0.9500
C19 C20 1.382(3)
C19 C24 1.396(3)
C20 C21 1.395(3)
C20 H20 0.9500
C21 C22 1.376(4)
C21 H21 0.9500
C22 C23 1.396(3)
C22 H22 0.9500
C23 C24 1.383(3)
C23 H23 0.9500
C25 C26 1.187(3)
C26 C27 1.444(4)
C27 O2B 1.231(3)
C27 O1 1.240(4)
C27 O1B 1.256(3)
C27 O2 1.288(5)
C28 N1 1.335(3)
C28 C29 1.398(3)
C29 C30 1.368(3)
C29 H29 0.9500
C30 C31 1.390(3)
C30 H30 0.9500
C31 N2 1.327(3)
C31 C32 1.500(3)
C32 H32A 0.9800
C32 H32B 0.9800
C32 H32C 0.9800
N1 N2 1.344(3)
O1 H1O 1.0522
O1B H1B 0.8400
C1E O1E 1.418(4)
C1E C2E 1.488(5)
C1E H1E1 0.9900
C1E H1E2 0.9900
C2E H2E1 0.9800
C2E H2E2 0.9800
C2E H2E3 0.9800
O1E H1E 1.0654
O1W H1W 0.9550
O1W H2W 0.9254

loop_
_geom_torsion_atom_site_label_1
_geom_torsion_atom_site_label_2
_geom_torsion_atom_site_label_3
_geom_torsion_atom_site_label_4
_geom_torsion
C28 C1 C2 C3 167(8)
C1 C2 C3 C4 15(20)
C2 C3 C4 C5 -55(16)
C3 C4 C5 C24 -21(4)
C3 C4 C5 C6 -142(4)
C3 C4 C5 C18 98(4)
C4 C5 C6 C7 -3.5(3)
C24 C5 C6 C7 -128.2(2)
C18 C5 C6 C7 121.3(2)
C4 C5 C6 C11 178.62(18)
C24 C5 C6 C11 54.0(2)
C18 C5 C6 C11 -56.6(2)
C11 C6 C7 C8 0.2(3)
C5 C6 C7 C8 -177.6(2)
C6 C7 C8 C9 -0.8(3)
C7 C8 C9 C10 1.1(4)
C8 C9 C10 C11 -0.8(3)
C9 C10 C11 C6 0.2(3)
C9 C10 C11 C12 176.75(19)
C7 C6 C11 C10 0.1(3)
C5 C6 C11 C10 178.15(18)
C7 C6 C11 C12 -176.84(18)
C5 C6 C11 C12 1.2(2)
C10 C11 C12 C25 3.8(3)
C6 C11 C12 C25 -179.46(18)
C10 C11 C12 C13 -121.7(2)
C6 C11 C12 C13 55.1(2)
C10 C11 C12 C19 127.5(2)
C6 C11 C12 C19 -55.8(2)
C25 C12 C13 C14 -3.1(3)
C11 C12 C13 C14 123.4(2)
C19 C12 C13 C14 -125.3(2)
C25 C12 C13 C18 177.37(18)
C11 C12 C13 C18 -56.1(2)
C19 C12 C13 C18 55.2(2)
C18 C13 C14 C15 -0.4(3)
C12 C13 C14 C15 -179.9(2)
C13 C14 C15 C16 0.0(4)
C14 C15 C16 C17 0.5(4)
C15 C16 C17 C18 -0.6(4)
C16 C17 C18 C13 0.1(3)
C16 C17 C18 C5 179.6(2)
C14 C13 C18 C17 0.4(3)
C12 C13 C18 C17 179.94(19)
C14 C13 C18 C5 -179.18(18)
C12 C13 C18 C5 0.4(2)
C4 C5 C18 C17 1.0(3)
C24 C5 C18 C17 124.5(2)
C6 C5 C18 C17 -123.9(2)
C4 C5 C18 C13 -179.43(18)
C24 C5 C18 C13 -55.9(2)
C6 C5 C18 C13 55.6(2)
C25 C12 C19 C20 -0.1(3)
C11 C12 C19 C20 -126.0(2)
C13 C12 C19 C20 123.3(2)
C25 C12 C19 C24 -178.65(18)
C11 C12 C19 C24 55.4(2)
C13 C12 C19 C24 -55.3(2)
C24 C19 C20 C21 0.8(3)
C12 C19 C20 C21 -177.7(2)
C19 C20 C21 C22 -0.6(3)
C20 C21 C22 C23 0.3(4)
C21 C22 C23 C24 0.0(3)
C22 C23 C24 C19 0.2(3)
C22 C23 C24 C5 178.4(2)
C20 C19 C24 C23 -0.6(3)
C12 C19 C24 C23 178.10(18)
C20 C19 C24 C5 -179.03(18)
C12 C19 C24 C5 -0.4(2)
C4 C5 C24 C23 1.8(3)
C6 C5 C24 C23 127.3(2)
C18 C5 C24 C23 -122.5(2)
C4 C5 C24 C19 -179.89(17)
C6 C5 C24 C19 -54.3(2)
C18 C5 C24 C19 55.9(2)
C11 C12 C25 C26 147(2)
C13 C12 C25 C26 -92(3)
C19 C12 C25 C26 27(3)
C12 C25 C26 C27 -17(6)
C25 C26 C27 O2B 133(4)
C25 C26 C27 O1 58(4)
C25 C26 C27 O1B -28(4)
C25 C26 C27 O2 -111(4)
C2 C1 C28 N1 -139(4)
C2 C1 C28 C29 41(5)
N1 C28 C29 C30 1.6(3)
C1 C28 C29 C30 -177.9(2)
C28 C29 C30 C31 -0.2(3)
C29 C30 C31 N2 -0.9(4)
C29 C30 C31 C32 180.0(2)
C29 C28 N1 N2 -2.1(3)
C1 C28 N1 N2 177.49(19)
C30 C31 N2 N1 0.5(3)
C32 C31 N2 N1 179.7(2)
C28 N1 N2 C31 1.0(3)
